data_1542719
loop_
_publ_author_name
'Pan, Hongjie'
'Huang, Hu'
'Liu, Weigang'
'Tian, Hua'
'Shi, Yian'

_publ_section_title
;
 Phosphine Oxide-Sc(OTf)3 Catalyzed Highly Regio- and Enantioselective
 Bromoaminocyclization of (E)-Cinnamyl Tosylcarbamates. An Approach to a
 Class of Synthetically Versatile Functionalized Molecules.
;
_journal_issue 5
_journal_name_full 'Organic letters'
_journal_page_first 896
_journal_paper_doi 10.1021/acs.orglett.5b03459
_journal_volume 18
_journal_year 2016
_chemical_absolute_configuration ad
_chemical_formula_moiety 'C16 H19 N O3 S'
_chemical_formula_sum 'C16 H19 N O3 S'
_chemical_formula_weight 305.38
_space_group_crystal_system monoclinic
_space_group_IT_number 4
_space_group_name_Hall 'P 2yb'
_space_group_name_H-M_alt 'P 1 21 1'
_symmetry_space_group_name_Hall 'P 2yb'
_symmetry_space_group_name_H-M 'P 1 21 1'
_atom_sites_solution_hydrogens mixed
_atom_sites_solution_primary direct
_audit_creation_date 2015-07-21
_audit_creation_method
;
Olex2 1.2
(compiled 2015.01.26 svn.r3150 for OlexSys, GUI svn.r4998)
;
_cell_angle_alpha 90
_cell_angle_beta 115.905(4)
_cell_angle_gamma 90
_cell_formula_units_Z 2
_cell_length_a 5.804(2)
_cell_length_b 22.592(7)
_cell_length_c 6.639(2)
_cell_measurement_reflns_used 2694
_cell_measurement_temperature 173.1500
_cell_measurement_theta_max 27.4526
_cell_measurement_theta_min 1.8028
_cell_volume 783.1(4)
_computing_cell_refinement 'CrystalClear (Rigaku Inc., 2007)'
_computing_data_collection 'CrystalClear (Rigaku Inc., 2007)'
_computing_data_reduction 'CrystalClear (Rigaku Inc., 2007)'
_computing_molecular_graphics 'Olex2 (Dolomanov et al., 2009)'
_computing_publication_material 'CIFTAB (Sheldrick, 2013)'
_computing_structure_refinement 'SHELXL (Sheldrick, 2014)'
_computing_structure_solution
;
'SHELXT (Sheldrick, 2014)'
;
_diffrn_ambient_temperature 173.1500
_diffrn_detector_area_resol_mean 28.5714
_diffrn_measured_fraction_theta_full 0.995
_diffrn_measured_fraction_theta_max 0.994
_diffrn_measurement_details
;
scan:
    Number of images: 360
               Slice: -110.0000 - 70.0000
         Image width: 0.5000
            Exp time: 8.0000
       Rotation axis: Omega
               Omega: 0.0000
                 Chi: 45.0000
                 Phi: 270.0000
                 XTD: 45.1413
              2theta: -19.8304
scan:
    Number of images: 330
               Slice: -110.0000 - 55.0000
         Image width: 0.5000
            Exp time: 8.0000
       Rotation axis: Omega
               Omega: 0.0000
                 Chi: 45.0000
                 Phi: 0.0000
                 XTD: 45.1413
              2theta: -19.8304
scan:
    Number of images: 328
               Slice: -110.0000 - 54.0000
         Image width: 0.5000
            Exp time: 8.0000
       Rotation axis: Omega
               Omega: 0.0000
                 Chi: 45.0000
                 Phi: 180.0000
                 XTD: 45.1413
              2theta: -19.8304
;
_diffrn_measurement_device
;
Saturn724+ (2x2 bin mode)
;
_diffrn_measurement_device_details
;
AFC10: Fixed Chi 2 circle
;
_diffrn_measurement_device_type 'Saturn724+ CCD'
_diffrn_measurement_method '\w scans at fixed \c = 45\%'
_diffrn_orient_matrix_type d*Trek
_diffrn_orient_matrix_UB_11 0.1907
_diffrn_orient_matrix_UB_12 -0.0052
_diffrn_orient_matrix_UB_13 0.0175
_diffrn_orient_matrix_UB_21 0.0034
_diffrn_orient_matrix_UB_22 0.0354
_diffrn_orient_matrix_UB_23 -0.0264
_diffrn_orient_matrix_UB_31 0.0644
_diffrn_orient_matrix_UB_32 0.0884
_diffrn_orient_matrix_UB_33 0.1268
_diffrn_radiation_detector CCD
_diffrn_radiation_monochromator 'Graphite Monochromator'
_diffrn_radiation_type MoK\a
_diffrn_radiation_wavelength 0.71073
_diffrn_reflns_av_R_equivalents 0.0280
_diffrn_reflns_av_unetI/netI 0.0262
_diffrn_reflns_laue_measured_fraction_full 0.995
_diffrn_reflns_laue_measured_fraction_max 0.994
_diffrn_reflns_limit_h_max 7
_diffrn_reflns_limit_h_min -7
_diffrn_reflns_limit_k_max 29
_diffrn_reflns_limit_k_min -29
_diffrn_reflns_limit_l_max 7
_diffrn_reflns_limit_l_min -8
_diffrn_reflns_number 8462
_diffrn_reflns_point_group_measured_fraction_full 0.985
_diffrn_reflns_point_group_measured_fraction_max 0.979
_diffrn_reflns_theta_full 26.000
_diffrn_reflns_theta_max 27.452
_diffrn_reflns_theta_min 3.529
_diffrn_source 'Sealed Tube'
_diffrn_source_current 30.0000
_diffrn_source_power 1.5000
_diffrn_source_voltage 50.0000
_exptl_absorpt_coefficient_mu 0.216
_exptl_absorpt_correction_T_max 1.0000
_exptl_absorpt_correction_T_min 0.79599
_exptl_absorpt_correction_type multi-scan
_exptl_absorpt_process_details 'CrystalClear (Rigaku Inc., 2007)'
_exptl_crystal_colour Colorless
_exptl_crystal_density_diffrn 1.295
_exptl_crystal_description block
_exptl_crystal_F_000 324
_exptl_crystal_size_max 0.27
_exptl_crystal_size_mid 0.25
_exptl_crystal_size_min 0.18
_refine_diff_density_max 0.221
_refine_diff_density_min -0.201
_refine_diff_density_rms 0.032
_refine_ls_abs_structure_details
;
 Flack x determined using 1576 quotients [(I+)-(I-)]/[(I+)+(I-)]
 (Parsons, Flack and Wagner, Acta Cryst. B69 (2013) 249-259).
;
_refine_ls_abs_structure_Flack 0.00(3)
_refine_ls_extinction_method none
_refine_ls_goodness_of_fit_ref 1.049
_refine_ls_hydrogen_treatment mixed
_refine_ls_matrix_type full
_refine_ls_number_parameters 196
_refine_ls_number_reflns 3532
_refine_ls_number_restraints 1
_refine_ls_restrained_S_all 1.049
_refine_ls_R_factor_all 0.0301
_refine_ls_R_factor_gt 0.0296
_refine_ls_shift/su_max 0.001
_refine_ls_shift/su_mean 0.000
_refine_ls_structure_factor_coef Fsqd
_refine_ls_weighting_details 'w=1/[\s^2^(Fo^2^)+(0.0390P)^2^+0.1456P] where P=(Fo^2^+2Fc^2^)/3'
_refine_ls_weighting_scheme calc
_refine_ls_wR_factor_gt 0.0755
_refine_ls_wR_factor_ref 0.0757
_reflns_Friedel_coverage 0.921
_reflns_friedel_fraction_full 0.975
_reflns_friedel_fraction_max 0.963
_reflns_number_gt 3485
_reflns_number_total 3532
_reflns_threshold_expression 'I > 2\s(I)'
_cod_data_source_file ol5b03459_si_005.cif
_cod_data_source_block a
_cod_original_cell_volume 783.1(5)
_cod_database_code 1542719
_shelx_space_group_comment
;
The symmetry employed for this shelxl refinement is uniquely defined
by the following loop, which should always be used as a source of
symmetry information in preference to the above space-group names.
They are only intended as comments.
;
_diffrn_number_total 1849
_olex2_refinement_description
;
1. Fixed Uiso
 At 1.2 times of:
  All C(H) groups, All C(H,H) groups
 At 1.5 times of:
  All C(H,H,H) groups, All O(H) groups
2.a Ternary CH refined with riding coordinates:
 C1(H1B)
2.b Secondary CH2 refined with riding coordinates:
 C2(H2A,H2B), C3(H3A,H3B)
2.c Aromatic/amide H refined with riding coordinates:
 C5(H5), C6(H6), C7(H7), C8(H8), C9(H9), C11(H11), C12(H12), C14(H14), C15(H15)
2.d Idealised Me refined as rotating group:
 C16(H16A,H16B,H16C)
2.e Idealised tetrahedral OH refined as rotating group:
 O1(H1)
;
_shelx_shelxl_version_number 2014/7
_olex2_submission_special_instructions 'No special instructions were received'

loop_
_space_group_symop_operation_xyz
'x, y, z'
'-x, y+1/2, -z'

loop_
_atom_site_label
_atom_site_type_symbol
_atom_site_fract_x
_atom_site_fract_y
_atom_site_fract_z
_atom_site_U_iso_or_equiv
_atom_site_adp_type
_atom_site_occupancy
_atom_site_site_symmetry_order
_atom_site_calc_flag
_atom_site_refinement_flags_posn
S1 S 0.33281(9) 0.54364(2) 0.45693(8) 0.02580(13) Uani 1 1 d .
O1 O 1.2513(3) 0.46412(9) 0.9157(3) 0.0344(4) Uani 1 1 d .
H1 H 1.2941 0.4917 1.0048 0.052 Uiso 1 1 calc GR
O2 O 0.0724(3) 0.55234(8) 0.4186(3) 0.0361(4) Uani 1 1 d .
O3 O 0.3988(3) 0.54707(9) 0.2723(2) 0.0339(3) Uani 1 1 d .
N1 N 0.4133(4) 0.47862(8) 0.5675(3) 0.0249(4) Uani 1 1 d .
C1 C 0.6735(4) 0.45538(10) 0.6279(3) 0.0231(4) Uani 1 1 d .
H1B H 0.7654 0.4834 0.5765 0.028 Uiso 1 1 calc R
C2 C 0.8190(4) 0.44926(11) 0.8834(4) 0.0286(5) Uani 1 1 d .
H2A H 0.8284 0.4878 0.9509 0.034 Uiso 1 1 calc R
H2B H 0.7229 0.4233 0.9352 0.034 Uiso 1 1 calc R
C3 C 1.0886(4) 0.42494(11) 0.9633(4) 0.0306(5) Uani 1 1 d .
H3A H 1.1613 0.4181 1.1235 0.037 Uiso 1 1 calc R
H3B H 1.0810 0.3872 0.8911 0.037 Uiso 1 1 calc R
C4 C 0.6518(4) 0.39650(9) 0.5104(4) 0.0239(4) Uani 1 1 d .
C5 C 0.4976(5) 0.35137(10) 0.5276(5) 0.0352(5) Uani 1 1 d .
H5 H 0.4073 0.3572 0.6121 0.042 Uiso 1 1 calc R
C6 C 0.4781(6) 0.29776(11) 0.4193(5) 0.0474(8) Uani 1 1 d .
H6 H 0.3730 0.2681 0.4303 0.057 Uiso 1 1 calc R
C7 C 0.6132(6) 0.28821(12) 0.2959(5) 0.0486(7) Uani 1 1 d .
H7 H 0.5992 0.2522 0.2235 0.058 Uiso 1 1 calc R
C8 C 0.7705(6) 0.33240(13) 0.2795(5) 0.0448(6) Uani 1 1 d .
H8 H 0.8635 0.3259 0.1977 0.054 Uiso 1 1 calc R
C9 C 0.7884(5) 0.38661(11) 0.3863(4) 0.0327(5) Uani 1 1 d .
H9 H 0.8926 0.4163 0.3742 0.039 Uiso 1 1 calc R
C10 C 0.5278(4) 0.59521(9) 0.6592(4) 0.0270(4) Uani 1 1 d .
C11 C 0.4742(5) 0.60601(11) 0.8416(4) 0.0331(5) Uani 1 1 d .
H11 H 0.3346 0.5881 0.8504 0.040 Uiso 1 1 calc R
C12 C 0.6324(6) 0.64384(11) 1.0093(4) 0.0405(6) Uani 1 1 d .
H12 H 0.5979 0.6512 1.1312 0.049 Uiso 1 1 calc R
C13 C 0.8411(5) 0.67092(11) 0.9986(5) 0.0431(7) Uani 1 1 d .
C14 C 0.8904(5) 0.65941(12) 0.8149(5) 0.0417(6) Uani 1 1 d .
H14 H 1.0297 0.6774 0.8060 0.050 Uiso 1 1 calc R
C15 C 0.7354(5) 0.62151(11) 0.6449(5) 0.0337(5) Uani 1 1 d .
H15 H 0.7706 0.6139 0.5234 0.040 Uiso 1 1 calc R
C16 C 1.0132(8) 0.71188(16) 1.1852(6) 0.0706(11) Uani 1 1 d .
H16A H 0.9097 0.7382 1.2250 0.106 Uiso 1 1 calc GR
H16B H 1.1181 0.7346 1.1351 0.106 Uiso 1 1 calc GR
H16C H 1.1206 0.6888 1.3135 0.106 Uiso 1 1 calc GR
H1A H 0.364(6) 0.4753(13) 0.674(5) 0.037(8) Uiso 1 1 d .

loop_
_atom_site_aniso_label
_atom_site_aniso_U_11
_atom_site_aniso_U_22
_atom_site_aniso_U_33
_atom_site_aniso_U_23
_atom_site_aniso_U_13
_atom_site_aniso_U_12
S1 0.0244(2) 0.0286(2) 0.0220(2) 0.0003(2) 0.00792(17) 0.0025(2)
O1 0.0271(8) 0.0505(11) 0.0279(8) -0.0063(7) 0.0142(7) -0.0089(7)
O2 0.0252(7) 0.0420(11) 0.0358(8) 0.0006(7) 0.0083(6) 0.0055(7)
O3 0.0396(8) 0.0384(8) 0.0242(7) 0.0011(8) 0.0144(6) 0.0000(9)
N1 0.0223(9) 0.0280(9) 0.0259(9) -0.0001(7) 0.0120(7) -0.0004(7)
C1 0.0195(9) 0.0271(10) 0.0214(10) 0.0003(8) 0.0078(8) -0.0005(8)
C2 0.0229(10) 0.0410(13) 0.0211(10) -0.0013(9) 0.0089(8) -0.0036(9)
C3 0.0249(10) 0.0390(13) 0.0234(10) 0.0030(9) 0.0064(9) -0.0027(9)
C4 0.0208(9) 0.0233(10) 0.0227(9) 0.0021(8) 0.0049(8) 0.0020(7)
C5 0.0292(11) 0.0288(11) 0.0438(14) 0.0027(10) 0.0125(10) -0.0008(9)
C6 0.0364(14) 0.0254(12) 0.0655(19) 0.0004(12) 0.0084(14) -0.0043(10)
C7 0.0434(15) 0.0297(12) 0.0566(17) -0.0145(12) 0.0069(13) 0.0064(11)
C8 0.0460(15) 0.0424(14) 0.0419(15) -0.0116(11) 0.0154(12) 0.0079(12)
C9 0.0333(12) 0.0343(12) 0.0290(11) -0.0032(9) 0.0122(9) 0.0005(9)
C10 0.0286(11) 0.0225(10) 0.0274(11) 0.0004(8) 0.0098(9) 0.0030(8)
C11 0.0402(13) 0.0291(11) 0.0307(11) 0.0018(9) 0.0161(10) 0.0011(9)
C12 0.0575(17) 0.0317(12) 0.0278(11) -0.0016(10) 0.0146(11) 0.0049(11)
C13 0.0433(15) 0.0284(12) 0.0403(14) -0.0038(11) 0.0023(11) 0.0023(11)
C14 0.0317(13) 0.0330(12) 0.0544(16) -0.0014(12) 0.0133(12) -0.0018(10)
C15 0.0326(12) 0.0305(12) 0.0399(13) 0.0011(10) 0.0175(11) 0.0013(10)
C16 0.072(2) 0.053(2) 0.061(2) -0.0209(16) 0.0048(18) -0.0116(17)

loop_
_atom_type_symbol
_atom_type_description
_atom_type_scat_dispersion_real
_atom_type_scat_dispersion_imag
_atom_type_scat_source
C C 0.0033 0.0016 'International Tables Vol C Tables 4.2.6.8 and 6.1.1.4'
H H 0.0000 0.0000 'International Tables Vol C Tables 4.2.6.8 and 6.1.1.4'
N N 0.0061 0.0033 'International Tables Vol C Tables 4.2.6.8 and 6.1.1.4'
O O 0.0106 0.0060 'International Tables Vol C Tables 4.2.6.8 and 6.1.1.4'
S S 0.1246 0.1234 'International Tables Vol C Tables 4.2.6.8 and 6.1.1.4'

loop_
_geom_angle_atom_site_label_1
_geom_angle_atom_site_label_2
_geom_angle_atom_site_label_3
_geom_angle
O2 S1 O3 119.64(10)
O2 S1 N1 106.16(11)
O2 S1 C10 108.71(11)
O3 S1 N1 107.72(11)
O3 S1 C10 107.00(11)
N1 S1 C10 106.99(11)
C3 O1 H1 109.5
S1 N1 H1A 108(2)
C1 N1 S1 120.22(15)
C1 N1 H1A 114(2)
N1 C1 H1B 108.8
N1 C1 C2 109.56(18)
N1 C1 C4 109.01(17)
C2 C1 H1B 108.8
C4 C1 H1B 108.8
C4 C1 C2 111.75(18)
C1 C2 H2A 108.8
C1 C2 H2B 108.8
H2A C2 H2B 107.7
C3 C2 C1 113.79(19)
C3 C2 H2A 108.8
C3 C2 H2B 108.8
O1 C3 C2 112.3(2)
O1 C3 H3A 109.1
O1 C3 H3B 109.2
C2 C3 H3A 109.2
C2 C3 H3B 109.1
H3A C3 H3B 107.9
C5 C4 C1 120.7(2)
C9 C4 C1 120.3(2)
C9 C4 C5 119.0(2)
C4 C5 H5 119.8
C6 C5 C4 120.4(3)
C6 C5 H5 119.8
C5 C6 H6 119.8
C7 C6 C5 120.4(3)
C7 C6 H6 119.8
C6 C7 H7 120.0
C6 C7 C8 119.9(2)
C8 C7 H7 120.0
C7 C8 H8 120.1
C7 C8 C9 119.8(3)
C9 C8 H8 120.1
C4 C9 C8 120.5(2)
C4 C9 H9 119.8
C8 C9 H9 119.8
C11 C10 S1 117.61(18)
C15 C10 S1 121.29(19)
C15 C10 C11 121.0(2)
C10 C11 H11 120.5
C12 C11 C10 118.9(2)
C12 C11 H11 120.5
C11 C12 H12 119.4
C11 C12 C13 121.2(3)
C13 C12 H12 119.4
C12 C13 C14 118.7(2)
C12 C13 C16 120.4(3)
C14 C13 C16 120.9(3)
C13 C14 H14 119.4
C15 C14 C13 121.2(3)
C15 C14 H14 119.4
C10 C15 C14 118.9(3)
C10 C15 H15 120.6
C14 C15 H15 120.6
C13 C16 H16A 109.5
C13 C16 H16B 109.5
C13 C16 H16C 109.5
H16A C16 H16B 109.5
H16A C16 H16C 109.5
H16B C16 H16C 109.5

loop_
_geom_bond_atom_site_label_1
_geom_bond_atom_site_label_2
_geom_bond_distance
S1 O2 1.4322(18)
S1 O3 1.4373(16)
S1 N1 1.6172(19)
S1 C10 1.765(2)
O1 H1 0.8200
O1 C3 1.426(3)
N1 C1 1.480(3)
N1 H1A 0.87(3)
C1 H1B 0.9800
C1 C2 1.536(3)
C1 C4 1.519(3)
C2 H2A 0.9700
C2 H2B 0.9700
C2 C3 1.519(3)
C3 H3A 0.9700
C3 H3B 0.9700
C4 C5 1.394(3)
C4 C9 1.388(3)
C5 H5 0.9300
C5 C6 1.387(4)
C6 H6 0.9300
C6 C7 1.377(5)
C7 H7 0.9300
C7 C8 1.389(5)
C8 H8 0.9300
C8 C9 1.396(4)
C9 H9 0.9300
C10 C11 1.397(3)
C10 C15 1.384(3)
C11 H11 0.9300
C11 C12 1.385(4)
C12 H12 0.9300
C12 C13 1.386(4)
C13 C14 1.394(4)
C13 C16 1.519(4)
C14 H14 0.9300
C14 C15 1.389(4)
C15 H15 0.9300
C16 H16A 0.9600
C16 H16B 0.9600
C16 H16C 0.9600

loop_
_geom_hbond_atom_site_label_D
_geom_hbond_atom_site_label_H
_geom_hbond_atom_site_label_A
_geom_hbond_distance_DH
_geom_hbond_distance_HA
_geom_hbond_distance_DA
_geom_hbond_angle_DHA
_geom_hbond_site_symmetry_A
O1 H1 O3 0.82 2.04 2.842(3) 167.9 1_656
N1 H1A O1 0.87(3) 2.00(3) 2.870(3) 178(3) 1_455

loop_
_geom_torsion_atom_site_label_1
_geom_torsion_atom_site_label_2
_geom_torsion_atom_site_label_3
_geom_torsion_atom_site_label_4
_geom_torsion
S1 N1 C1 C2 113.53(19)
S1 N1 C1 C4 -123.90(17)
S1 C10 C11 C12 176.55(19)
S1 C10 C15 C14 -176.64(19)
O2 S1 N1 C1 179.74(16)
O2 S1 C10 C11 40.8(2)
O2 S1 C10 C15 -142.9(2)
O3 S1 N1 C1 50.45(18)
O3 S1 C10 C11 171.27(17)
O3 S1 C10 C15 -12.4(2)
N1 S1 C10 C11 -73.50(19)
N1 S1 C10 C15 102.9(2)
N1 C1 C2 C3 179.31(19)
N1 C1 C4 C5 -52.0(3)
N1 C1 C4 C9 128.8(2)
C1 C2 C3 O1 65.2(3)
C1 C4 C5 C6 179.8(2)
C1 C4 C9 C8 179.5(2)
C2 C1 C4 C5 69.3(3)
C2 C1 C4 C9 -109.9(2)
C4 C1 C2 C3 58.4(3)
C4 C5 C6 C7 0.8(4)
C5 C4 C9 C8 0.3(3)
C5 C6 C7 C8 0.1(4)
C6 C7 C8 C9 -0.8(4)
C7 C8 C9 C4 0.6(4)
C9 C4 C5 C6 -1.0(4)
C10 S1 N1 C1 -64.29(19)
C10 C11 C12 C13 0.1(4)
C11 C10 C15 C14 -0.4(4)
C11 C12 C13 C14 -0.1(4)
C11 C12 C13 C16 -179.5(3)
C12 C13 C14 C15 -0.2(4)
C13 C14 C15 C10 0.4(4)
C15 C10 C11 C12 0.2(4)
C16 C13 C14 C15 179.3(3)
